data_4072841
loop_
_publ_author_name
'Zhu, Bolin'
'Ellern, Arkady'
'Sygula, Andrzej'
'Sygula, Renata'
'Angelici, Robert J.'

_publ_section_title
;
 \h6-Coordination of the Curved Carbon Surface of Corannulene (C20H10) to
 (\h6-arene)M2+(M = Ru, Os)
;
_journal_issue 7
_journal_name_full Organometallics
_journal_page_first 1721
_journal_paper_doi 10.1021/om0610795
_journal_volume 26
_journal_year 2007
_chemical_formula_sum 'C33 H30 F12 Ru Sb2'
_chemical_formula_weight 999.14
_chemical_name_systematic
; 
 ? 
;
_space_group_IT_number 61
_symmetry_cell_setting orthorhombic
_symmetry_space_group_name_Hall '-P 2ac 2ab'
_symmetry_space_group_name_H-M 'P b c a'
_atom_sites_solution_hydrogens geom
_atom_sites_solution_primary direct
_atom_sites_solution_secondary difmap
_audit_creation_method SHELXL-97
_cell_angle_alpha 90.00
_cell_angle_beta 90.00
_cell_angle_gamma 90.00
_cell_formula_units_Z 8
_cell_length_a 17.783(4)
_cell_length_b 16.056(3)
_cell_length_c 23.270(5)
_cell_measurement_reflns_used 993
_cell_measurement_temperature 193(2)
_cell_measurement_theta_max 28.15
_cell_measurement_theta_min 3.42
_cell_volume 6644(2)
_computing_cell_refinement 'Bruker SMART'
_computing_data_collection 'Bruker SMART'
_computing_data_reduction 'Bruker SAINT'
_computing_molecular_graphics 'Bruker SHELXTL'
_computing_publication_material 'Bruker SHELXTL'
_computing_structure_refinement 'SHELXL-97 (Sheldrick, 1997)'
_computing_structure_solution 'SHELXS-97 (Sheldrick, 1990)'
_diffrn_ambient_temperature 193(2)
_diffrn_measured_fraction_theta_full 1.000
_diffrn_measured_fraction_theta_max 0.972
_diffrn_measurement_device_type 'CCD area detector'
_diffrn_measurement_method 'phi and omega scans'
_diffrn_radiation_monochromator graphite
_diffrn_radiation_source 'fine-focus sealed tube'
_diffrn_radiation_type MoK\a
_diffrn_radiation_wavelength 0.71073
_diffrn_reflns_av_R_equivalents 0.0502
_diffrn_reflns_av_sigmaI/netI 0.0276
_diffrn_reflns_limit_h_max 23
_diffrn_reflns_limit_h_min -23
_diffrn_reflns_limit_k_max 21
_diffrn_reflns_limit_k_min -18
_diffrn_reflns_limit_l_max 29
_diffrn_reflns_limit_l_min -29
_diffrn_reflns_number 57414
_diffrn_reflns_theta_full 25.00
_diffrn_reflns_theta_max 28.26
_diffrn_reflns_theta_min 1.75
_exptl_absorpt_coefficient_mu 2.155
_exptl_absorpt_correction_T_max 1
_exptl_absorpt_correction_T_min 0.79
_exptl_absorpt_correction_type multi-scan
_exptl_absorpt_process_details 'Bruker SADABS'
_exptl_crystal_colour yellow
_exptl_crystal_density_diffrn 1.998
_exptl_crystal_density_meas ?
_exptl_crystal_density_method 'not measured'
_exptl_crystal_description prism
_exptl_crystal_F_000 3856
_exptl_crystal_size_max 0.40
_exptl_crystal_size_mid 0.25
_exptl_crystal_size_min 0.18
_refine_diff_density_max 3.011
_refine_diff_density_min -1.474
_refine_diff_density_rms 0.136
_refine_ls_extinction_method none
_refine_ls_goodness_of_fit_ref 1.029
_refine_ls_hydrogen_treatment constr
_refine_ls_matrix_type full
_refine_ls_number_parameters 439
_refine_ls_number_reflns 8001
_refine_ls_number_restraints 0
_refine_ls_restrained_S_all 1.029
_refine_ls_R_factor_all 0.0613
_refine_ls_R_factor_gt 0.0400
_refine_ls_shift/su_max 0.067
_refine_ls_shift/su_mean 0.001
_refine_ls_structure_factor_coef Fsqd
_refine_ls_weighting_details 'calc w=1/[\s^2^(Fo^2^)+(0.0480P)^2^+34.7988P] where P=(Fo^2^+2Fc^2^)/3'
_refine_ls_weighting_scheme calc
_refine_ls_wR_factor_gt 0.0976
_refine_ls_wR_factor_ref 0.1157
_reflns_number_gt 6177
_reflns_number_total 8001
_reflns_threshold_expression >2sigma(I)
_cod_data_source_file om0610795si20061128_032429.cif
_cod_data_source_block ang79l
_cod_depositor_comments
;
The following automatic conversions were performed:

'_symmetry_cell_setting' value 'Orthorhombic' changed to
'orthorhombic' according to
/home/saulius/struct/CIF-dictionaries/cif_core.dic dictionary named
'cif_core.dic' version 2.4.1 from 2010-06-29.

Automatic conversion script
Id: cif_fix_values 1715 2011-07-08 13:25:40Z adriana 

The following automatic conversions were performed:

'_exptl_crystal_density_meas' value 'none' was changed to '?' - the
value is perceived as not measured.

Automatic conversion script
Id: cif_fix_values 3008 2015-01-20 13:52:24Z robertas 
;
_cod_original_sg_symbol_H-M Pbca
_cod_database_code 4072841

loop_
_symmetry_equiv_pos_as_xyz
'x, y, z'
'-x+1/2, -y, z+1/2'
'-x, y+1/2, -z+1/2'
'x+1/2, -y+1/2, -z'
'-x, -y, -z'
'x-1/2, y, -z-1/2'
'x, -y-1/2, z-1/2'
'-x-1/2, y-1/2, z'

loop_
_atom_site_label
_atom_site_type_symbol
_atom_site_fract_x
_atom_site_fract_y
_atom_site_fract_z
_atom_site_U_iso_or_equiv
_atom_site_adp_type
_atom_site_occupancy
_atom_site_symmetry_multiplicity
_atom_site_calc_flag
_atom_site_refinement_flags
Ru1 Ru 0.09993(2) 0.11741(2) 0.347631(15) 0.02433(9) Uani 1 1 d .
C1 C 0.0637(3) 0.0745(3) 0.4344(2) 0.0375(11) Uani 1 1 d .
H1 H 0.0734 0.0154 0.4458 0.045 Uiso 1 1 calc R
C2 C -0.0018(3) 0.0934(3) 0.4011(2) 0.0369(11) Uani 1 1 d .
H2 H -0.0371 0.0476 0.3901 0.044 Uiso 1 1 calc R
C3 C -0.0832(3) 0.2167(4) 0.3591(2) 0.0420(12) Uani 1 1 d .
H3 H -0.1241 0.1835 0.3461 0.050 Uiso 1 1 calc R
C4 C -0.0888(3) 0.3016(4) 0.3578(2) 0.0459(14) Uani 1 1 d .
H4 H -0.1350 0.3256 0.3458 0.055 Uiso 1 1 calc R
C5 C -0.0297(3) 0.4416(4) 0.3941(3) 0.0460(14) Uani 1 1 d .
H5 H -0.0726 0.4749 0.3862 0.055 Uiso 1 1 calc R
C6 C 0.0286(4) 0.4756(4) 0.4245(3) 0.0482(14) Uani 1 1 d .
H6 H 0.0245 0.5316 0.4373 0.058 Uiso 1 1 calc R
C7 C 0.1496(3) 0.4412(4) 0.4837(3) 0.0486(15) Uani 1 1 d .
H7 H 0.1549 0.4951 0.5001 0.058 Uiso 1 1 calc R
C8 C 0.1934(3) 0.3778(4) 0.5045(2) 0.0484(15) Uani 1 1 d .
H8 H 0.2279 0.3890 0.5347 0.058 Uiso 1 1 calc R
C9 C 0.2086(3) 0.2152(4) 0.5077(2) 0.0480(14) Uani 1 1 d .
H9 H 0.2454 0.2155 0.5373 0.058 Uiso 1 1 calc R
C10 C 0.1780(3) 0.1402(4) 0.4920(2) 0.0440(13) Uani 1 1 d .
H10 H 0.1951 0.0902 0.5094 0.053 Uiso 1 1 calc R
C11 C 0.1191(3) 0.1375(3) 0.4487(2) 0.0338(10) Uani 1 1 d .
C12 C -0.0151(3) 0.1766(3) 0.3803(2) 0.0317(10) Uani 1 1 d .
C13 C -0.0280(3) 0.3569(3) 0.3736(2) 0.0380(11) Uani 1 1 d .
C14 C 0.0958(3) 0.4299(3) 0.4380(2) 0.0410(12) Uani 1 1 d .
C15 C 0.1883(3) 0.2941(4) 0.4818(2) 0.0385(12) Uani 1 1 d .
C16 C 0.1457(3) 0.2879(3) 0.4332(2) 0.0319(10) Uani 1 1 d .
C17 C 0.1101(3) 0.2118(3) 0.41840(19) 0.0289(9) Uani 1 1 d .
C18 C 0.0454(3) 0.2305(3) 0.38572(19) 0.0268(9) Uani 1 1 d .
C19 C 0.0404(3) 0.3187(3) 0.38036(19) 0.0300(10) Uani 1 1 d .
C20 C 0.1006(3) 0.3532(3) 0.4113(2) 0.0310(10) Uani 1 1 d .
C21 C 0.0736(3) 0.0804(3) 0.2589(2) 0.0328(10) Uani 1 1 d .
C22 C -0.0027(3) 0.0794(5) 0.2306(2) 0.0524(16) Uani 1 1 d .
H22A H 0.0024 0.0604 0.1907 0.079 Uiso 1 1 calc R
H22B H -0.0241 0.1357 0.2310 0.079 Uiso 1 1 calc R
H22C H -0.0360 0.0414 0.2515 0.079 Uiso 1 1 calc R
C23 C 0.0999(3) 0.0084(3) 0.2884(2) 0.0316(10) Uani 1 1 d .
C24 C 0.0538(4) -0.0705(4) 0.2886(3) 0.0515(15) Uani 1 1 d .
H24A H 0.0090 -0.0628 0.2646 0.077 Uiso 1 1 calc R
H24B H 0.0385 -0.0836 0.3280 0.077 Uiso 1 1 calc R
H24C H 0.0840 -0.1165 0.2732 0.077 Uiso 1 1 calc R
C25 C 0.1699(3) 0.0105(3) 0.3185(2) 0.0314(10) Uani 1 1 d .
C26 C 0.1965(4) -0.0639(4) 0.3523(3) 0.0522(15) Uani 1 1 d .
H26A H 0.2407 -0.0882 0.3336 0.078 Uiso 1 1 calc R
H26B H 0.1562 -0.1055 0.3541 0.078 Uiso 1 1 calc R
H26C H 0.2098 -0.0464 0.3914 0.078 Uiso 1 1 calc R
C27 C 0.2137(3) 0.0845(3) 0.3177(2) 0.0300(9) Uani 1 1 d .
C28 C 0.2872(3) 0.0866(4) 0.3500(3) 0.0456(13) Uani 1 1 d .
H28A H 0.2832 0.0517 0.3844 0.068 Uiso 1 1 calc R
H28B H 0.2985 0.1441 0.3613 0.068 Uiso 1 1 calc R
H28C H 0.3275 0.0655 0.3253 0.068 Uiso 1 1 calc R
C29 C 0.1894(3) 0.1558(3) 0.2859(2) 0.0295(9) Uani 1 1 d .
C30 C 0.2372(4) 0.2334(4) 0.2853(3) 0.0517(15) Uani 1 1 d .
H30A H 0.2552 0.2450 0.3243 0.078 Uiso 1 1 calc R
H30B H 0.2071 0.2805 0.2716 0.078 Uiso 1 1 calc R
H30C H 0.2802 0.2251 0.2597 0.078 Uiso 1 1 calc R
C31 C 0.1193(3) 0.1538(3) 0.2560(2) 0.0308(10) Uani 1 1 d .
C32 C 0.0944(4) 0.2271(4) 0.2207(3) 0.0483(14) Uani 1 1 d .
H32A H 0.1131 0.2794 0.2380 0.058 Uiso 1 1 calc R
H32B H 0.0388 0.2295 0.2193 0.058 Uiso 1 1 calc R
C33 C 0.1265(6) 0.2166(6) 0.1590(3) 0.085(3) Uani 1 1 d .
H33A H 0.1813 0.2108 0.1610 0.128 Uiso 1 1 calc R
H33B H 0.1137 0.2657 0.1360 0.128 Uiso 1 1 calc R
H33C H 0.1048 0.1669 0.1412 0.128 Uiso 1 1 calc R
Sb1 Sb 0.07492(2) 0.75353(2) 0.448795(15) 0.03751(10) Uani 1 1 d .
Sb2 Sb 0.214795(19) 0.47416(2) 0.165331(15) 0.03807(10) Uani 1 1 d .
F13 F 0.0413(3) 0.6977(5) 0.3858(2) 0.126(2) Uani 1 1 d .
F14 F 0.1670(2) 0.7711(2) 0.41178(17) 0.0594(10) Uani 1 1 d .
F15 F 0.0381(3) 0.8533(3) 0.4225(3) 0.112(2) Uani 1 1 d .
F16 F 0.1137(3) 0.8095(4) 0.5123(2) 0.1027(19) Uani 1 1 d .
F17 F -0.0141(2) 0.7356(3) 0.4876(2) 0.0781(13) Uani 1 1 d .
F18 F 0.1139(3) 0.6540(3) 0.4768(3) 0.0939(17) Uani 1 1 d .
F19 F 0.1152(3) 0.4479(5) 0.1589(3) 0.132(3) Uani 1 1 d .
F20 F 0.2240(7) 0.4236(4) 0.2339(3) 0.221(6) Uani 1 1 d .
F21 F 0.1920(3) 0.5705(3) 0.2041(3) 0.113(2) Uani 1 1 d .
F22 F 0.3125(3) 0.5029(7) 0.1736(4) 0.208(6) Uani 1 1 d .
F23 F 0.2046(6) 0.5254(6) 0.0981(3) 0.227(6) Uani 1 1 d .
F24 F 0.2367(4) 0.3771(6) 0.1301(4) 0.213(6) Uani 1 1 d .

loop_
_atom_site_aniso_label
_atom_site_aniso_U_11
_atom_site_aniso_U_22
_atom_site_aniso_U_33
_atom_site_aniso_U_23
_atom_site_aniso_U_13
_atom_site_aniso_U_12
Ru1 0.02861(18) 0.02238(18) 0.02200(17) -0.00081(13) 0.00052(13) 0.00096(13)
C1 0.052(3) 0.030(3) 0.030(2) 0.002(2) 0.007(2) 0.002(2)
C2 0.043(3) 0.032(3) 0.036(3) -0.008(2) 0.011(2) -0.007(2)
C3 0.028(2) 0.056(3) 0.042(3) -0.008(3) -0.004(2) -0.001(2)
C4 0.035(3) 0.062(4) 0.041(3) -0.001(3) -0.006(2) 0.014(3)
C5 0.052(3) 0.035(3) 0.051(3) 0.008(2) 0.007(3) 0.016(2)
C6 0.067(4) 0.030(3) 0.048(3) 0.001(2) 0.014(3) 0.003(3)
C7 0.054(3) 0.048(3) 0.044(3) -0.016(3) 0.012(3) -0.021(3)
C8 0.040(3) 0.067(4) 0.038(3) -0.018(3) 0.001(2) -0.017(3)
C9 0.038(3) 0.078(4) 0.029(3) -0.005(3) -0.006(2) 0.010(3)
C10 0.045(3) 0.056(4) 0.031(3) 0.002(2) -0.003(2) 0.019(3)
C11 0.041(3) 0.037(3) 0.024(2) -0.0030(19) 0.0051(19) 0.009(2)
C12 0.028(2) 0.036(3) 0.031(2) -0.007(2) 0.0048(18) -0.0018(19)
C13 0.042(3) 0.039(3) 0.034(3) 0.004(2) 0.003(2) 0.011(2)
C14 0.051(3) 0.033(3) 0.039(3) -0.004(2) 0.016(2) -0.011(2)
C15 0.025(2) 0.059(3) 0.031(2) -0.010(2) 0.0007(19) -0.007(2)
C16 0.027(2) 0.041(3) 0.028(2) -0.007(2) 0.0041(18) -0.001(2)
C17 0.032(2) 0.033(2) 0.022(2) -0.0026(18) 0.0005(17) 0.0015(19)
C18 0.031(2) 0.027(2) 0.022(2) -0.0046(17) -0.0013(17) 0.0035(17)
C19 0.033(2) 0.032(2) 0.025(2) -0.0011(18) 0.0013(18) 0.0029(19)
C20 0.035(2) 0.030(2) 0.028(2) -0.0034(19) 0.0084(19) -0.0038(19)
C21 0.034(2) 0.041(3) 0.023(2) -0.0045(19) 0.0023(18) 0.000(2)
C22 0.041(3) 0.080(5) 0.036(3) -0.005(3) -0.010(2) -0.011(3)
C23 0.042(3) 0.026(2) 0.027(2) -0.0061(18) 0.0096(19) -0.0066(19)
C24 0.064(4) 0.036(3) 0.054(4) -0.005(3) 0.006(3) -0.019(3)
C25 0.040(3) 0.024(2) 0.029(2) 0.0018(18) 0.0091(19) 0.0054(19)
C26 0.062(4) 0.030(3) 0.064(4) 0.015(3) 0.014(3) 0.009(3)
C27 0.033(2) 0.030(2) 0.027(2) -0.0028(18) 0.0016(18) 0.0033(19)
C28 0.039(3) 0.050(3) 0.048(3) 0.000(3) -0.009(2) 0.006(2)
C29 0.033(2) 0.027(2) 0.028(2) 0.0015(18) 0.0019(18) -0.0030(18)
C30 0.056(4) 0.040(3) 0.059(4) 0.011(3) -0.012(3) -0.021(3)
C31 0.036(2) 0.030(2) 0.026(2) 0.0050(19) -0.0004(18) 0.0053(19)
C32 0.058(4) 0.041(3) 0.046(3) 0.019(3) -0.006(3) 0.006(3)
C33 0.098(6) 0.099(7) 0.059(5) 0.040(5) 0.000(4) 0.009(5)
Sb1 0.04098(19) 0.03648(19) 0.03506(19) -0.00086(14) 0.01316(14) -0.00071(14)
Sb2 0.03409(18) 0.0440(2) 0.03612(19) -0.00412(15) -0.00650(13) 0.00729(15)
F13 0.085(4) 0.207(7) 0.085(4) -0.078(4) -0.014(3) -0.008(4)
F14 0.051(2) 0.057(2) 0.070(3) 0.0116(19) 0.0250(18) 0.0011(17)
F15 0.097(4) 0.090(4) 0.150(5) 0.066(4) 0.052(4) 0.043(3)
F16 0.091(3) 0.137(5) 0.079(3) -0.055(3) 0.009(3) -0.024(3)
F17 0.052(2) 0.096(3) 0.086(3) -0.001(3) 0.037(2) -0.009(2)
F18 0.078(3) 0.059(3) 0.145(5) 0.044(3) 0.027(3) 0.008(2)
F19 0.052(3) 0.135(5) 0.210(8) -0.047(5) -0.004(4) -0.023(3)
F20 0.464(17) 0.082(4) 0.115(5) 0.048(4) -0.158(8) -0.077(7)
F21 0.118(4) 0.074(3) 0.146(5) -0.043(3) -0.055(4) 0.039(3)
F22 0.040(3) 0.363(13) 0.221(8) -0.205(9) 0.004(4) -0.024(5)
F23 0.348(13) 0.276(11) 0.056(3) 0.068(5) -0.047(5) -0.219(10)
F24 0.134(5) 0.243(9) 0.262(9) -0.213(8) -0.131(6) 0.132(6)

loop_
_atom_type_symbol
_atom_type_description
_atom_type_scat_dispersion_real
_atom_type_scat_dispersion_imag
_atom_type_scat_source
C C 0.0033 0.0016 'International Tables Vol C Tables 4.2.6.8 and 6.1.1.4'
H H 0.0000 0.0000 'International Tables Vol C Tables 4.2.6.8 and 6.1.1.4'
F F 0.0171 0.0103 'International Tables Vol C Tables 4.2.6.8 and 6.1.1.4'
Ru Ru -1.2594 0.8363 'International Tables Vol C Tables 4.2.6.8 and 6.1.1.4'
Sb Sb -0.5866 1.5461 'International Tables Vol C Tables 4.2.6.8 and 6.1.1.4'

loop_
_geom_angle_atom_site_label_1
_geom_angle_atom_site_label_2
_geom_angle_atom_site_label_3
_geom_angle
C21 Ru1 C27 80.46(18)
C21 Ru1 C1 134.9(2)
C27 Ru1 C1 118.53(19)
C21 Ru1 C25 67.98(19)
C27 Ru1 C25 37.43(18)
C1 Ru1 C25 101.46(18)
C21 Ru1 C23 37.52(19)
C27 Ru1 C23 67.46(18)
C1 Ru1 C23 108.51(18)
C25 Ru1 C23 37.44(19)
C21 Ru1 C2 107.73(19)
C27 Ru1 C2 151.66(19)
C1 Ru1 C2 37.5(2)
C25 Ru1 C2 119.37(18)
C23 Ru1 C2 102.09(18)
C21 Ru1 C29 67.79(18)
C27 Ru1 C29 37.58(17)
C1 Ru1 C29 151.04(19)
C25 Ru1 C29 67.55(17)
C23 Ru1 C29 79.56(17)
C2 Ru1 C29 170.46(19)
C21 Ru1 C31 37.68(18)
C27 Ru1 C31 67.68(17)
C1 Ru1 C31 171.35(19)
C25 Ru1 C31 79.95(17)
C23 Ru1 C31 67.41(18)
C2 Ru1 C31 134.57(19)
C29 Ru1 C31 37.30(17)
C21 Ru1 C18 119.85(18)
C27 Ru1 C18 135.73(18)
C1 Ru1 C18 76.56(18)
C25 Ru1 C18 170.79(18)
C23 Ru1 C18 151.77(18)
C2 Ru1 C18 64.42(18)
C29 Ru1 C18 109.84(17)
C31 Ru1 C18 103.38(17)
C21 Ru1 C17 152.63(18)
C27 Ru1 C17 108.65(17)
C1 Ru1 C17 64.38(18)
C25 Ru1 C17 134.34(18)
C23 Ru1 C17 169.77(18)
C2 Ru1 C17 76.83(18)
C29 Ru1 C17 103.22(17)
C31 Ru1 C17 120.67(18)
C18 Ru1 C17 36.66(16)
C21 Ru1 C12 102.96(17)
C27 Ru1 C12 170.23(18)
C1 Ru1 C12 65.56(19)
C25 Ru1 C12 152.33(18)
C23 Ru1 C12 120.72(18)
C2 Ru1 C12 36.23(18)
C29 Ru1 C12 135.11(18)
C31 Ru1 C12 109.38(17)
C18 Ru1 C12 34.76(16)
C17 Ru1 C12 64.24(16)
C21 Ru1 C11 170.90(19)
C27 Ru1 C11 102.23(17)
C1 Ru1 C11 36.31(19)
C25 Ru1 C11 108.84(18)
C23 Ru1 C11 135.44(18)
C2 Ru1 C11 65.86(19)
C29 Ru1 C11 119.54(18)
C31 Ru1 C11 151.34(18)
C18 Ru1 C11 64.20(16)
C17 Ru1 C11 34.77(17)
C12 Ru1 C11 75.84(17)
C2 C1 C11 121.8(5)
C2 C1 Ru1 71.3(3)
C11 C1 Ru1 78.2(3)
C2 C1 H1 119.0
C11 C1 H1 119.0
Ru1 C1 H1 119.0
C1 C2 C12 120.8(5)
C1 C2 Ru1 71.2(3)
C12 C2 Ru1 77.6(3)
C1 C2 H2 119.5
C12 C2 H2 119.5
Ru1 C2 H2 119.5
C4 C3 C12 120.5(5)
C4 C3 H3 119.7
C12 C3 H3 119.7
C3 C4 C13 123.5(5)
C3 C4 H4 118.3
C13 C4 H4 118.3
C6 C5 C13 122.1(5)
C6 C5 H5 119.0
C13 C5 H5 119.0
C5 C6 C14 122.6(5)
C5 C6 H6 118.7
C14 C6 H6 118.7
C8 C7 C14 122.9(5)
C8 C7 H7 118.5
C14 C7 H7 118.5
C7 C8 C15 121.7(5)
C7 C8 H8 119.2
C15 C8 H8 119.2
C10 C9 C15 124.0(5)
C10 C9 H9 118.0
C15 C9 H9 118.0
C9 C10 C11 119.8(5)
C9 C10 H10 120.1
C11 C10 H10 120.1
C17 C11 C1 113.8(4)
C17 C11 C10 114.0(5)
C1 C11 C10 131.9(5)
C17 C11 Ru1 66.6(3)
C1 C11 Ru1 65.5(3)
C10 C11 Ru1 141.9(4)
C18 C12 C2 114.9(4)
C18 C12 C3 113.6(5)
C2 C12 C3 131.2(5)
C18 C12 Ru1 67.2(3)
C2 C12 Ru1 66.2(3)
C3 C12 Ru1 141.5(4)
C19 C13 C5 113.8(5)
C19 C13 C4 114.7(5)
C5 C13 C4 130.3(5)
C20 C14 C6 114.1(5)
C20 C14 C7 113.8(5)
C6 C14 C7 130.4(5)
C16 C15 C8 113.9(5)
C16 C15 C9 114.8(5)
C8 C15 C9 130.1(5)
C15 C16 C20 124.1(5)
C15 C16 C17 120.7(5)
C20 C16 C17 107.3(4)
C11 C17 C18 123.3(5)
C11 C17 C16 124.3(4)
C18 C17 C16 108.1(4)
C11 C17 Ru1 78.6(3)
C18 C17 Ru1 71.5(3)
C16 C17 Ru1 142.7(3)
C12 C18 C17 123.2(4)
C12 C18 C19 124.4(4)
C17 C18 C19 108.1(4)
C12 C18 Ru1 78.1(3)
C17 C18 Ru1 71.8(3)
C19 C18 Ru1 142.9(3)
C13 C19 C20 123.9(5)
C13 C19 C18 120.7(5)
C20 C19 C18 107.5(4)
C14 C20 C19 122.3(5)
C14 C20 C16 122.2(5)
C19 C20 C16 109.0(4)
C23 C21 C31 120.3(4)
C23 C21 C22 119.8(5)
C31 C21 C22 119.9(5)
C23 C21 Ru1 72.3(3)
C31 C21 Ru1 72.6(3)
C22 C21 Ru1 127.2(4)
C21 C22 H22A 109.5
C21 C22 H22B 109.5
H22A C22 H22B 109.5
C21 C22 H22C 109.5
H22A C22 H22C 109.5
H22B C22 H22C 109.5
C21 C23 C25 120.3(4)
C21 C23 C24 120.3(5)
C25 C23 C24 119.4(5)
C21 C23 Ru1 70.2(3)
C25 C23 Ru1 71.3(3)
C24 C23 Ru1 131.2(4)
C23 C24 H24A 109.5
C23 C24 H24B 109.5
H24A C24 H24B 109.5
C23 C24 H24C 109.5
H24A C24 H24C 109.5
H24B C24 H24C 109.5
C27 C25 C23 119.3(4)
C27 C25 C26 119.9(5)
C23 C25 C26 120.8(5)
C27 C25 Ru1 70.5(3)
C23 C25 Ru1 71.3(3)
C26 C25 Ru1 128.9(4)
C25 C26 H26A 109.5
C25 C26 H26B 109.5
H26A C26 H26B 109.5
C25 C26 H26C 109.5
H26A C26 H26C 109.5
H26B C26 H26C 109.5
C25 C27 C29 120.7(4)
C25 C27 C28 119.1(5)
C29 C27 C28 120.2(5)
C25 C27 Ru1 72.1(3)
C29 C27 Ru1 72.2(3)
C28 C27 Ru1 129.2(4)
C27 C28 H28A 109.5
C27 C28 H28B 109.5
H28A C28 H28B 109.5
C27 C28 H28C 109.5
H28A C28 H28C 109.5
H28B C28 H28C 109.5
C27 C29 C31 119.9(4)
C27 C29 C30 119.7(5)
C31 C29 C30 120.4(4)
C27 C29 Ru1 70.2(3)
C31 C29 Ru1 71.6(3)
C30 C29 Ru1 129.5(4)
C29 C30 H30A 109.5
C29 C30 H30B 109.5
H30A C30 H30B 109.5
C29 C30 H30C 109.5
H30A C30 H30C 109.5
H30B C30 H30C 109.5
C29 C31 C21 119.4(4)
C29 C31 C32 120.5(5)
C21 C31 C32 120.1(5)
C29 C31 Ru1 71.1(3)
C21 C31 Ru1 69.7(3)
C32 C31 Ru1 132.9(4)
C31 C32 C33 108.2(5)
C31 C32 H32A 110.1
C33 C32 H32A 110.1
C31 C32 H32B 110.1
C33 C32 H32B 110.1
H32A C32 H32B 108.4
C32 C33 H33A 109.5
C32 C33 H33B 109.5
H33A C33 H33B 109.5
C32 C33 H33C 109.5
H33A C33 H33C 109.5
H33B C33 H33C 109.5
F13 Sb1 F15 92.5(3)
F13 Sb1 F17 92.0(2)
F15 Sb1 F17 89.6(2)
F13 Sb1 F18 89.0(3)
F15 Sb1 F18 178.4(3)
F17 Sb1 F18 90.8(2)
F13 Sb1 F16 177.5(2)
F15 Sb1 F16 88.6(3)
F17 Sb1 F16 90.2(2)
F18 Sb1 F16 89.9(3)
F13 Sb1 F14 89.5(2)
F15 Sb1 F14 91.5(2)
F17 Sb1 F14 178.0(2)
F18 Sb1 F14 88.03(19)
F16 Sb1 F14 88.2(2)
F23 Sb2 F20 179.0(6)
F23 Sb2 F24 91.3(5)
F20 Sb2 F24 89.6(5)
F23 Sb2 F22 94.2(5)
F20 Sb2 F22 86.1(5)
F24 Sb2 F22 93.5(4)
F23 Sb2 F19 86.3(4)
F20 Sb2 F19 93.3(5)
F24 Sb2 F19 88.4(3)
F22 Sb2 F19 178.0(3)
F23 Sb2 F21 91.1(4)
F20 Sb2 F21 88.0(4)
F24 Sb2 F21 177.6(5)
F22 Sb2 F21 86.8(3)
F19 Sb2 F21 91.2(3)

loop_
_geom_bond_atom_site_label_1
_geom_bond_atom_site_label_2
_geom_bond_distance
Ru1 C21 2.199(5)
Ru1 C27 2.205(5)
Ru1 C1 2.229(5)
Ru1 C25 2.227(5)
Ru1 C23 2.227(5)
Ru1 C2 2.230(5)
Ru1 C29 2.230(5)
Ru1 C31 2.237(5)
Ru1 C18 2.242(4)
Ru1 C17 2.245(5)
Ru1 C12 2.380(5)
Ru1 C11 2.398(5)
C1 C2 1.432(8)
C1 C11 1.450(8)
C1 H1 1.0000
C2 C12 1.440(7)
C2 H2 1.0000
C3 C4 1.367(9)
C3 C12 1.457(7)
C3 H3 0.9500
C4 C13 1.447(8)
C4 H4 0.9500
C5 C6 1.369(9)
C5 C13 1.442(8)
C5 H5 0.9500
C6 C14 1.436(9)
C6 H6 0.9500
C7 C8 1.371(9)
C7 C14 1.442(8)
C7 H7 0.9500
C8 C15 1.448(8)
C8 H8 0.9500
C9 C10 1.371(9)
C9 C15 1.448(9)
C9 H9 0.9500
C10 C11 1.454(7)
C10 H10 0.9500
C11 C17 1.395(7)
C12 C18 1.387(7)
C13 C19 1.371(7)
C14 C20 1.383(7)
C15 C16 1.365(7)
C16 C20 1.414(7)
C16 C17 1.419(7)
C17 C18 1.411(6)
C18 C19 1.423(7)
C19 C20 1.403(7)
C21 C23 1.424(7)
C21 C31 1.433(7)
C21 C22 1.508(7)
C22 H22A 0.9800
C22 H22B 0.9800
C22 H22C 0.9800
C23 C25 1.429(7)
C23 C24 1.510(7)
C24 H24A 0.9800
C24 H24B 0.9800
C24 H24C 0.9800
C25 C27 1.422(7)
C25 C26 1.506(7)
C26 H26A 0.9800
C26 H26B 0.9800
C26 H26C 0.9800
C27 C29 1.429(7)
C27 C28 1.507(7)
C28 H28A 0.9800
C28 H28B 0.9800
C28 H28C 0.9800
C29 C31 1.429(7)
C29 C30 1.508(7)
C30 H30A 0.9800
C30 H30B 0.9800
C30 H30C 0.9800
C31 C32 1.502(7)
C32 C33 1.553(10)
C32 H32A 0.9900
C32 H32B 0.9900
C33 H33A 0.9800
C33 H33B 0.9800
C33 H33C 0.9800
Sb1 F13 1.820(5)
Sb1 F15 1.835(4)
Sb1 F17 1.846(4)
Sb1 F18 1.860(4)
Sb1 F16 1.862(5)
Sb1 F14 1.872(3)
Sb2 F23 1.776(6)
Sb2 F20 1.797(6)
Sb2 F24 1.804(5)
Sb2 F22 1.808(5)
Sb2 F19 1.827(5)
Sb2 F21 1.835(5)
